data_4082788
loop_
_publ_author_name
'Kienz, Torben'
'F\"orster, Christoph'
'Heinze, Katja'

_publ_section_title
;
 Impact of O \\rightarrow S Exchange in Ferrocenyl Amides on the
 Structure and Redox Chemistry
;
_journal_issue 18
_journal_name_full Organometallics
_journal_page_first 4803
_journal_paper_doi 10.1021/om500052k
_journal_volume 33
_journal_year 2014
_chemical_formula_sum 'C12 H13 Fe N S'
_chemical_formula_weight 259.14
_chemical_name_systematic
; 
 ? 
;
_space_group_IT_number 14
_symmetry_cell_setting monoclinic
_symmetry_space_group_name_Hall '-P 2ybc'
_symmetry_space_group_name_H-M 'P 1 21/c 1'
_atom_sites_solution_hydrogens geom
_atom_sites_solution_primary direct
_atom_sites_solution_secondary difmap
_audit_creation_method SHELXL-97
_cell_angle_alpha 90.00
_cell_angle_beta 105.437(2)
_cell_angle_gamma 90.00
_cell_formula_units_Z 4
_cell_length_a 14.2351(8)
_cell_length_b 9.4951(6)
_cell_length_c 8.4156(5)
_cell_measurement_temperature 173(2)
_cell_volume 1096.45(11)
_computing_cell_refinement 'Bruker SMART'
_computing_data_collection 'Bruker SMART'
_computing_data_reduction 'Bruker SAINT'
_computing_structure_refinement 'SHELXL-97 (Sheldrick, 1997)'
_computing_structure_solution 'SHELXS-97 (Sheldrick, 1990)'
_diffrn_ambient_temperature 173(2)
_diffrn_measured_fraction_theta_full 0.999
_diffrn_measured_fraction_theta_max 0.999
_diffrn_measurement_device_type 'CCD area detector'
_diffrn_measurement_method 'phi and omega scans'
_diffrn_radiation_monochromator graphite
_diffrn_radiation_source 'fine-focus sealed tube'
_diffrn_radiation_type MoK\a
_diffrn_radiation_wavelength 0.71073
_diffrn_reflns_av_R_equivalents 0.0495
_diffrn_reflns_av_sigmaI/netI 0.0411
_diffrn_reflns_limit_h_max 18
_diffrn_reflns_limit_h_min -18
_diffrn_reflns_limit_k_max 11
_diffrn_reflns_limit_k_min -12
_diffrn_reflns_limit_l_max 10
_diffrn_reflns_limit_l_min -11
_diffrn_reflns_number 15617
_diffrn_reflns_theta_full 27.88
_diffrn_reflns_theta_max 27.88
_diffrn_reflns_theta_min 2.61
_exptl_absorpt_coefficient_mu 1.528
_exptl_absorpt_correction_T_max 0.9701
_exptl_absorpt_correction_T_min 0.7397
_exptl_absorpt_correction_type multi-scan
_exptl_absorpt_process_details MULABS
_exptl_crystal_colour yellow
_exptl_crystal_density_diffrn 1.570
_exptl_crystal_density_method 'not measured'
_exptl_crystal_description plate
_exptl_crystal_F_000 536
_exptl_crystal_size_max 0.21
_exptl_crystal_size_mid 0.17
_exptl_crystal_size_min 0.02
_refine_diff_density_max 0.468
_refine_diff_density_min -0.381
_refine_diff_density_rms 0.066
_refine_ls_extinction_method none
_refine_ls_goodness_of_fit_ref 0.957
_refine_ls_hydrogen_treatment constr
_refine_ls_matrix_type full
_refine_ls_number_parameters 136
_refine_ls_number_reflns 2615
_refine_ls_number_restraints 0
_refine_ls_restrained_S_all 0.957
_refine_ls_R_factor_all 0.0465
_refine_ls_R_factor_gt 0.0305
_refine_ls_shift/su_max 0.002
_refine_ls_shift/su_mean 0.000
_refine_ls_structure_factor_coef Fsqd
_refine_ls_weighting_details 'calc w=1/[\s^2^(Fo^2^)+(0.0404P)^2^+0.0000P] where P=(Fo^2^+2Fc^2^)/3'
_refine_ls_weighting_scheme calc
_refine_ls_wR_factor_gt 0.0709
_refine_ls_wR_factor_ref 0.0741
_reflns_number_gt 2011
_reflns_number_total 2615
_reflns_threshold_expression >2sigma(I)
_cod_data_source_file om500052k_si_002.cif
_cod_data_source_block tk3
_cod_original_sg_symbol_H-M P2(1)/c
_cod_database_code 4082788

loop_
_symmetry_equiv_pos_as_xyz
'x, y, z'
'-x, y+1/2, -z+1/2'
'-x, -y, -z'
'x, -y-1/2, z-1/2'

loop_
_atom_site_label
_atom_site_type_symbol
_atom_site_fract_x
_atom_site_fract_y
_atom_site_fract_z
_atom_site_U_iso_or_equiv
_atom_site_adp_type
_atom_site_occupancy
_atom_site_symmetry_multiplicity
_atom_site_calc_flag
_atom_site_refinement_flags
Fe1 Fe 0.17650(2) 1.01393(3) 0.39347(4) 0.01890(10) Uani 1 1 d .
S1 S 0.54820(4) 0.77746(6) 0.49658(9) 0.03223(16) Uani 1 1 d .
N1 N 0.38169(12) 0.88230(18) 0.5174(2) 0.0231(4) Uani 1 1 d .
H1A H 0.4079 0.9622 0.4981 0.028 Uiso 1 1 calc R
C1 C 0.23115(16) 1.1211(2) 0.2269(3) 0.0247(5) Uani 1 1 d .
H1B H 0.2993 1.1147 0.2161 0.030 Uiso 1 1 calc R
C2 C 0.19750(17) 1.2165(2) 0.3288(3) 0.0262(5) Uani 1 1 d .
H2A H 0.2378 1.2892 0.4023 0.031 Uiso 1 1 calc R
C3 C 0.09674(17) 1.1908(2) 0.3091(3) 0.0295(5) Uani 1 1 d .
H3A H 0.0536 1.2423 0.3658 0.035 Uiso 1 1 calc R
C4 C 0.06830(16) 1.0779(3) 0.1943(3) 0.0299(5) Uani 1 1 d .
H4A H 0.0016 1.0361 0.1563 0.036 Uiso 1 1 calc R
C5 C 0.15149(18) 1.0352(2) 0.1437(3) 0.0284(5) Uani 1 1 d .
H5A H 0.1537 0.9579 0.0641 0.034 Uiso 1 1 calc R
C6 C 0.28534(14) 0.8897(2) 0.5332(3) 0.0202(4) Uani 1 1 d .
C7 C 0.25371(16) 0.9893(2) 0.6345(3) 0.0220(4) Uani 1 1 d .
H7A H 0.2950 1.0623 0.7060 0.026 Uiso 1 1 calc R
C8 C 0.15226(17) 0.9656(2) 0.6157(3) 0.0258(5) Uani 1 1 d .
H8A H 0.1098 1.0193 0.6717 0.031 Uiso 1 1 calc R
C9 C 0.12204(16) 0.8532(2) 0.5015(3) 0.0268(5) Uani 1 1 d .
H9A H 0.0545 0.8143 0.4637 0.032 Uiso 1 1 calc R
C10 C 0.20407(15) 0.8063(2) 0.4487(3) 0.0236(5) Uani 1 1 d .
H10A H 0.2046 0.7288 0.3686 0.028 Uiso 1 1 calc R
C11 C 0.43754(15) 0.7671(2) 0.5287(3) 0.0229(5) Uani 1 1 d .
C12 C 0.39726(17) 0.6291(2) 0.5696(3) 0.0297(5) Uani 1 1 d .
H12A H 0.3318 0.6441 0.5836 0.045 Uiso 1 1 calc R
H12B H 0.4399 0.5915 0.6719 0.045 Uiso 1 1 calc R
H12C H 0.3938 0.5620 0.4797 0.045 Uiso 1 1 calc R

loop_
_atom_site_aniso_label
_atom_site_aniso_U_11
_atom_site_aniso_U_22
_atom_site_aniso_U_33
_atom_site_aniso_U_23
_atom_site_aniso_U_13
_atom_site_aniso_U_12
Fe1 0.02005(16) 0.01680(16) 0.01903(16) 0.00155(13) 0.00378(11) 0.00067(12)
S1 0.0246(3) 0.0247(3) 0.0494(4) 0.0001(3) 0.0134(3) 0.0030(2)
N1 0.0224(9) 0.0165(9) 0.0311(10) 0.0031(8) 0.0081(8) -0.0007(7)
C1 0.0274(11) 0.0265(12) 0.0211(11) 0.0052(9) 0.0076(9) 0.0007(9)
C2 0.0352(13) 0.0188(11) 0.0238(12) 0.0048(9) 0.0066(10) 0.0016(9)
C3 0.0338(13) 0.0260(12) 0.0300(13) 0.0094(10) 0.0106(10) 0.0118(10)
C4 0.0238(12) 0.0356(13) 0.0262(12) 0.0087(10) -0.0005(10) 0.0028(10)
C5 0.0349(13) 0.0287(12) 0.0190(11) 0.0014(9) 0.0026(10) 0.0021(10)
C6 0.0207(10) 0.0165(10) 0.0228(11) 0.0043(9) 0.0045(9) 0.0014(8)
C7 0.0254(11) 0.0205(11) 0.0189(10) 0.0019(9) 0.0038(8) 0.0006(8)
C8 0.0295(12) 0.0260(12) 0.0251(11) 0.0070(10) 0.0129(10) 0.0048(9)
C9 0.0239(11) 0.0227(11) 0.0332(13) 0.0074(10) 0.0065(10) -0.0031(9)
C10 0.0253(11) 0.0173(10) 0.0269(12) 0.0007(9) 0.0046(9) -0.0004(8)
C11 0.0224(11) 0.0229(11) 0.0211(11) -0.0010(9) 0.0015(9) -0.0002(8)
C12 0.0305(12) 0.0177(11) 0.0396(14) 0.0038(10) 0.0071(11) 0.0022(9)

loop_
_atom_type_symbol
_atom_type_description
_atom_type_scat_dispersion_real
_atom_type_scat_dispersion_imag
_atom_type_scat_source
C C 0.0033 0.0016 'International Tables Vol C Tables 4.2.6.8 and 6.1.1.4'
H H 0.0000 0.0000 'International Tables Vol C Tables 4.2.6.8 and 6.1.1.4'
N N 0.0061 0.0033 'International Tables Vol C Tables 4.2.6.8 and 6.1.1.4'
S S 0.1246 0.1234 'International Tables Vol C Tables 4.2.6.8 and 6.1.1.4'
Fe Fe 0.3463 0.8444 'International Tables Vol C Tables 4.2.6.8 and 6.1.1.4'

loop_
_geom_angle_atom_site_label_1
_geom_angle_atom_site_label_2
_geom_angle_atom_site_label_3
_geom_angle
C9 Fe1 C10 41.02(9)
C9 Fe1 C8 40.90(9)
C10 Fe1 C8 69.10(9)
C9 Fe1 C2 157.90(10)
C10 Fe1 C2 159.73(9)
C8 Fe1 C2 121.87(9)
C9 Fe1 C4 107.22(10)
C10 Fe1 C4 122.10(10)
C8 Fe1 C4 122.94(9)
C2 Fe1 C4 68.50(9)
C9 Fe1 C1 160.00(9)
C10 Fe1 C1 123.49(9)
C8 Fe1 C1 157.95(9)
C2 Fe1 C1 40.51(9)
C4 Fe1 C1 68.36(9)
C9 Fe1 C3 121.96(10)
C10 Fe1 C3 158.14(9)
C8 Fe1 C3 106.80(9)
C2 Fe1 C3 40.66(9)
C4 Fe1 C3 40.88(9)
C1 Fe1 C3 68.34(9)
C9 Fe1 C5 123.43(9)
C10 Fe1 C5 107.46(9)
C8 Fe1 C5 159.59(10)
C2 Fe1 C5 68.34(9)
C4 Fe1 C5 40.62(9)
C1 Fe1 C5 40.63(9)
C3 Fe1 C5 68.50(10)
C9 Fe1 C7 68.84(9)
C10 Fe1 C7 69.12(9)
C8 Fe1 C7 40.88(9)
C2 Fe1 C7 107.08(9)
C4 Fe1 C7 159.29(10)
C1 Fe1 C7 122.28(9)
C3 Fe1 C7 122.67(9)
C5 Fe1 C7 158.42(10)
C9 Fe1 C6 68.38(9)
C10 Fe1 C6 40.81(8)
C8 Fe1 C6 68.39(9)
C2 Fe1 C6 123.55(9)
C4 Fe1 C6 158.55(9)
C1 Fe1 C6 108.17(9)
C3 Fe1 C6 159.41(9)
C5 Fe1 C6 122.97(9)
C7 Fe1 C6 40.68(8)
C11 N1 C6 127.28(18)
C11 N1 H1A 116.4
C6 N1 H1A 116.4
C2 C1 C5 108.1(2)
C2 C1 Fe1 69.61(13)
C5 C1 Fe1 69.69(13)
C2 C1 H1B 125.9
C5 C1 H1B 125.9
Fe1 C1 H1B 125.9
C1 C2 C3 108.3(2)
C1 C2 Fe1 69.88(12)
C3 C2 Fe1 69.80(13)
C1 C2 H2A 125.9
C3 C2 H2A 125.9
Fe1 C2 H2A 125.9
C2 C3 C4 107.7(2)
C2 C3 Fe1 69.54(12)
C4 C3 Fe1 69.48(12)
C2 C3 H3A 126.2
C4 C3 H3A 126.2
Fe1 C3 H3A 126.2
C5 C4 C3 107.9(2)
C5 C4 Fe1 69.77(12)
C3 C4 Fe1 69.64(12)
C5 C4 H4A 126.0
C3 C4 H4A 126.0
Fe1 C4 H4A 126.0
C4 C5 C1 108.0(2)
C4 C5 Fe1 69.60(13)
C1 C5 Fe1 69.68(13)
C4 C5 H5A 126.0
C1 C5 H5A 126.0
Fe1 C5 H5A 126.0
N1 C6 C7 123.93(18)
N1 C6 C10 127.16(19)
C7 C6 C10 108.86(19)
N1 C6 Fe1 125.35(14)
C7 C6 Fe1 69.55(11)
C10 C6 Fe1 69.18(12)
C6 C7 C8 107.49(18)
C6 C7 Fe1 69.77(12)
C8 C7 Fe1 69.36(12)
C6 C7 H7A 126.3
C8 C7 H7A 126.3
Fe1 C7 H7A 126.3
C9 C8 C7 107.9(2)
C9 C8 Fe1 69.21(13)
C7 C8 Fe1 69.76(12)
C9 C8 H8A 126.0
C7 C8 H8A 126.0
Fe1 C8 H8A 126.0
C8 C9 C10 108.6(2)
C8 C9 Fe1 69.89(13)
C10 C9 Fe1 69.72(13)
C8 C9 H9A 125.7
C10 C9 H9A 125.7
Fe1 C9 H9A 125.7
C6 C10 C9 107.1(2)
C6 C10 Fe1 70.02(12)
C9 C10 Fe1 69.26(12)
C6 C10 H10A 126.4
C9 C10 H10A 126.4
Fe1 C10 H10A 126.4
N1 C11 C12 118.11(19)
N1 C11 S1 120.50(17)
C12 C11 S1 121.39(16)
C11 C12 H12A 109.5
C11 C12 H12B 109.5
H12A C12 H12B 109.5
C11 C12 H12C 109.5
H12A C12 H12C 109.5
H12B C12 H12C 109.5

loop_
_geom_bond_atom_site_label_1
_geom_bond_atom_site_label_2
_geom_bond_distance
Fe1 C9 2.033(2)
Fe1 C10 2.039(2)
Fe1 C8 2.042(2)
Fe1 C2 2.042(2)
Fe1 C4 2.044(2)
Fe1 C1 2.046(2)
Fe1 C3 2.046(2)
Fe1 C5 2.046(2)
Fe1 C7 2.047(2)
Fe1 C6 2.050(2)
S1 C11 1.670(2)
N1 C11 1.341(3)
N1 C6 1.414(3)
N1 H1A 0.8800
C1 C2 1.415(3)
C1 C5 1.421(3)
C1 H1B 1.0000
C2 C3 1.420(3)
C2 H2A 1.0000
C3 C4 1.428(3)
C3 H3A 1.0000
C4 C5 1.420(3)
C4 H4A 1.0000
C5 H5A 1.0000
C6 C7 1.424(3)
C6 C10 1.426(3)
C7 C8 1.428(3)
C7 H7A 1.0000
C8 C9 1.424(3)
C8 H8A 1.0000
C9 C10 1.427(3)
C9 H9A 1.0000
C10 H10A 1.0000
C11 C12 1.506(3)
C12 H12A 0.9800
C12 H12B 0.9800
C12 H12C 0.9800

loop_
_geom_hbond_atom_site_label_D
_geom_hbond_atom_site_label_H
_geom_hbond_atom_site_label_A
_geom_hbond_distance_DH
_geom_hbond_distance_HA
_geom_hbond_distance_DA
_geom_hbond_angle_DHA
_geom_hbond_site_symmetry_A
N1 H1A S1 0.88 2.55 3.3926(18) 161.4 3_676

loop_
_geom_torsion_atom_site_label_1
_geom_torsion_atom_site_label_2
_geom_torsion_atom_site_label_3
_geom_torsion_atom_site_label_4
_geom_torsion
C9 Fe1 C1 C2 162.7(2)
C10 Fe1 C1 C2 -163.18(13)
C8 Fe1 C1 C2 -43.6(3)
C4 Fe1 C1 C2 81.79(14)
C3 Fe1 C1 C2 37.65(13)
C5 Fe1 C1 C2 119.45(19)
C7 Fe1 C1 C2 -78.20(15)
C6 Fe1 C1 C2 -120.74(13)
C9 Fe1 C1 C5 43.2(3)
C10 Fe1 C1 C5 77.37(16)
C8 Fe1 C1 C5 -163.0(2)
C2 Fe1 C1 C5 -119.45(19)
C4 Fe1 C1 C5 -37.66(14)
C3 Fe1 C1 C5 -81.80(15)
C7 Fe1 C1 C5 162.35(13)
C6 Fe1 C1 C5 119.80(14)
C5 C1 C2 C3 -0.2(2)
Fe1 C1 C2 C3 -59.45(15)
C5 C1 C2 Fe1 59.24(15)
C9 Fe1 C2 C1 -164.3(2)
C10 Fe1 C2 C1 44.2(3)
C8 Fe1 C2 C1 162.26(13)
C4 Fe1 C2 C1 -81.43(14)
C3 Fe1 C2 C1 -119.38(19)
C5 Fe1 C2 C1 -37.60(13)
C7 Fe1 C2 C1 120.02(13)
C6 Fe1 C2 C1 78.46(15)
C9 Fe1 C2 C3 -44.9(3)
C10 Fe1 C2 C3 163.5(2)
C8 Fe1 C2 C3 -78.36(16)
C4 Fe1 C2 C3 37.95(14)
C1 Fe1 C2 C3 119.38(19)
C5 Fe1 C2 C3 81.79(15)
C7 Fe1 C2 C3 -120.59(14)
C6 Fe1 C2 C3 -162.16(13)
C1 C2 C3 C4 0.3(2)
Fe1 C2 C3 C4 -59.23(15)
C1 C2 C3 Fe1 59.50(15)
C9 Fe1 C3 C2 161.76(13)
C10 Fe1 C3 C2 -164.7(2)
C8 Fe1 C3 C2 119.68(14)
C4 Fe1 C3 C2 -119.0(2)
C1 Fe1 C3 C2 -37.52(13)
C5 Fe1 C3 C2 -81.36(15)
C7 Fe1 C3 C2 77.81(16)
C6 Fe1 C3 C2 46.6(3)
C9 Fe1 C3 C4 -79.20(16)
C10 Fe1 C3 C4 -45.7(3)
C8 Fe1 C3 C4 -121.28(14)
C2 Fe1 C3 C4 119.0(2)
C1 Fe1 C3 C4 81.53(15)
C5 Fe1 C3 C4 37.68(14)
C7 Fe1 C3 C4 -163.14(13)
C6 Fe1 C3 C4 165.6(2)
C2 C3 C4 C5 -0.2(2)
Fe1 C3 C4 C5 -59.49(15)
C2 C3 C4 Fe1 59.27(15)
C9 Fe1 C4 C5 -121.63(14)
C10 Fe1 C4 C5 -79.20(16)
C8 Fe1 C4 C5 -163.73(13)
C2 Fe1 C4 C5 81.38(15)
C1 Fe1 C4 C5 37.66(14)
C3 Fe1 C4 C5 119.1(2)
C7 Fe1 C4 C5 162.8(2)
C6 Fe1 C4 C5 -47.0(3)
C9 Fe1 C4 C3 119.24(15)
C10 Fe1 C4 C3 161.68(14)
C8 Fe1 C4 C3 77.15(16)
C2 Fe1 C4 C3 -37.75(14)
C1 Fe1 C4 C3 -81.46(15)
C5 Fe1 C4 C3 -119.1(2)
C7 Fe1 C4 C3 43.7(3)
C6 Fe1 C4 C3 -166.2(2)
C3 C4 C5 C1 0.1(3)
Fe1 C4 C5 C1 -59.32(15)
C3 C4 C5 Fe1 59.41(15)
C2 C1 C5 C4 0.1(3)
Fe1 C1 C5 C4 59.27(16)
C2 C1 C5 Fe1 -59.20(15)
C9 Fe1 C5 C4 77.02(16)
C10 Fe1 C5 C4 119.28(14)
C8 Fe1 C5 C4 42.4(3)
C2 Fe1 C5 C4 -81.79(15)
C1 Fe1 C5 C4 -119.3(2)
C3 Fe1 C5 C4 -37.91(14)
C7 Fe1 C5 C4 -163.5(2)
C6 Fe1 C5 C4 161.40(13)
C9 Fe1 C5 C1 -163.70(13)
C10 Fe1 C5 C1 -121.45(14)
C8 Fe1 C5 C1 161.7(2)
C2 Fe1 C5 C1 37.49(13)
C4 Fe1 C5 C1 119.3(2)
C3 Fe1 C5 C1 81.36(14)
C7 Fe1 C5 C1 -44.2(3)
C6 Fe1 C5 C1 -79.33(15)
C11 N1 C6 C7 131.5(2)
C11 N1 C6 C10 -51.3(3)
C11 N1 C6 Fe1 -140.77(19)
C9 Fe1 C6 N1 160.0(2)
C10 Fe1 C6 N1 121.5(2)
C8 Fe1 C6 N1 -155.9(2)
C2 Fe1 C6 N1 -41.1(2)
C4 Fe1 C6 N1 77.9(3)
C1 Fe1 C6 N1 0.9(2)
C3 Fe1 C6 N1 -75.7(3)
C5 Fe1 C6 N1 43.3(2)
C7 Fe1 C6 N1 -117.8(2)
C9 Fe1 C6 C7 -82.26(14)
C10 Fe1 C6 C7 -120.73(18)
C8 Fe1 C6 C7 -38.11(13)
C2 Fe1 C6 C7 76.65(15)
C4 Fe1 C6 C7 -164.3(2)
C1 Fe1 C6 C7 118.71(13)
C3 Fe1 C6 C7 42.1(3)
C5 Fe1 C6 C7 161.05(13)
C9 Fe1 C6 C10 38.47(14)
C8 Fe1 C6 C10 82.62(14)
C2 Fe1 C6 C10 -162.62(13)
C4 Fe1 C6 C10 -43.6(3)
C1 Fe1 C6 C10 -120.56(14)
C3 Fe1 C6 C10 162.8(2)
C5 Fe1 C6 C10 -78.23(16)
C7 Fe1 C6 C10 120.73(18)
N1 C6 C7 C8 178.90(19)
C10 C6 C7 C8 1.2(2)
Fe1 C6 C7 C8 59.34(14)
N1 C6 C7 Fe1 119.6(2)
C10 C6 C7 Fe1 -58.11(15)
C9 Fe1 C7 C6 81.05(13)
C10 Fe1 C7 C6 36.96(12)
C8 Fe1 C7 C6 118.75(17)
C2 Fe1 C7 C6 -121.97(13)
C4 Fe1 C7 C6 163.8(2)
C1 Fe1 C7 C6 -80.27(14)
C3 Fe1 C7 C6 -163.74(13)
C5 Fe1 C7 C6 -47.8(3)
C9 Fe1 C7 C8 -37.71(13)
C10 Fe1 C7 C8 -81.79(13)
C2 Fe1 C7 C8 119.28(13)
C4 Fe1 C7 C8 45.0(3)
C1 Fe1 C7 C8 160.98(13)
C3 Fe1 C7 C8 77.50(15)
C5 Fe1 C7 C8 -166.6(2)
C6 Fe1 C7 C8 -118.75(17)
C6 C7 C8 C9 -0.7(2)
Fe1 C7 C8 C9 58.87(15)
C6 C7 C8 Fe1 -59.60(14)
C10 Fe1 C8 C9 -37.56(13)
C2 Fe1 C8 C9 161.53(13)
C4 Fe1 C8 C9 77.93(16)
C1 Fe1 C8 C9 -166.6(2)
C3 Fe1 C8 C9 119.73(14)
C5 Fe1 C8 C9 46.4(3)
C7 Fe1 C8 C9 -119.42(18)
C6 Fe1 C8 C9 -81.49(14)
C9 Fe1 C8 C7 119.42(18)
C10 Fe1 C8 C7 81.85(13)
C2 Fe1 C8 C7 -79.05(15)
C4 Fe1 C8 C7 -162.65(13)
C1 Fe1 C8 C7 -47.2(3)
C3 Fe1 C8 C7 -120.85(13)
C5 Fe1 C8 C7 165.8(2)
C6 Fe1 C8 C7 37.92(12)
C7 C8 C9 C10 0.0(2)
Fe1 C8 C9 C10 59.18(15)
C7 C8 C9 Fe1 -59.21(15)
C10 Fe1 C9 C8 119.79(19)
C2 Fe1 C9 C8 -45.6(3)
C4 Fe1 C9 C8 -120.77(14)
C1 Fe1 C9 C8 165.3(2)
C3 Fe1 C9 C8 -78.47(16)
C5 Fe1 C9 C8 -162.39(13)
C7 Fe1 C9 C8 37.68(13)
C6 Fe1 C9 C8 81.51(14)
C8 Fe1 C9 C10 -119.79(19)
C2 Fe1 C9 C10 -165.4(2)
C4 Fe1 C9 C10 119.44(14)
C1 Fe1 C9 C10 45.5(3)
C3 Fe1 C9 C10 161.74(13)
C5 Fe1 C9 C10 77.81(15)
C7 Fe1 C9 C10 -82.11(14)
C6 Fe1 C9 C10 -38.28(13)
N1 C6 C10 C9 -178.82(19)
C7 C6 C10 C9 -1.2(2)
Fe1 C6 C10 C9 -59.58(15)
N1 C6 C10 Fe1 -119.2(2)
C7 C6 C10 Fe1 58.34(14)
C8 C9 C10 C6 0.8(2)
Fe1 C9 C10 C6 60.07(15)
C8 C9 C10 Fe1 -59.28(15)
C9 Fe1 C10 C6 -118.21(19)
C8 Fe1 C10 C6 -80.74(14)
C2 Fe1 C10 C6 45.9(3)
C4 Fe1 C10 C6 162.67(13)
C1 Fe1 C10 C6 78.81(15)
C3 Fe1 C10 C6 -163.8(2)
C5 Fe1 C10 C6 120.57(14)
C7 Fe1 C10 C6 -36.85(13)
C8 Fe1 C10 C9 37.46(14)
C2 Fe1 C10 C9 164.2(2)
C4 Fe1 C10 C9 -79.12(16)
C1 Fe1 C10 C9 -162.99(13)
C3 Fe1 C10 C9 -45.6(3)
C5 Fe1 C10 C9 -121.22(14)
C7 Fe1 C10 C9 81.36(14)
C6 Fe1 C10 C9 118.21(19)
C6 N1 C11 C12 -2.8(3)
C6 N1 C11 S1 176.74(17)
